data_7706601
loop_
_publ_author_name
'Mote, Nilesh R.'
'Gaikwad, Shahaji R.'
'Khopade, Kishor V.'
'Gonnade, Rajesh G.'
'Chikkali, Samir H.'

_publ_section_title
;
 Controlled di-lithiation enabled synthesis of phosphine-sulfonamide
 ligands and implications in ethylene oligomerization.
;
_journal_issue 10
_journal_name_full 'Dalton transactions (Cambridge, England : 2003)'
_journal_page_first 3717
_journal_page_last 3723
_journal_paper_doi 10.1039/d1dt00093d
_journal_volume 50
_journal_year 2021
_chemical_formula_moiety 'C27 H26 N O4 P S'
_chemical_formula_sum 'C27 H26 N O4 P S'
_chemical_formula_weight 491.52
_space_group_crystal_system triclinic
_space_group_IT_number 2
_space_group_name_Hall '-P 1'
_space_group_name_H-M_alt 'P -1'
_atom_sites_solution_hydrogens geom
_audit_creation_method SHELXL-2014/7
_audit_update_record
;
2020-01-13 deposited with the CCDC.	2021-02-04 downloaded from the CCDC.
;
_cell_angle_alpha 73.562(2)
_cell_angle_beta 70.075(2)
_cell_angle_gamma 71.803(2)
_cell_formula_units_Z 2
_cell_length_a 9.5013(4)
_cell_length_b 10.9649(4)
_cell_length_c 13.6934(5)
_cell_measurement_reflns_used 7177
_cell_measurement_temperature 100(2)
_cell_measurement_theta_max 30.51
_cell_measurement_theta_min 2.30
_cell_volume 1248.97(9)
_computing_cell_refinement 'SAINT (Bruker, 2016)'
_computing_data_collection 'APEX3 (Bruker, 2016)'
_computing_data_reduction 'SAINT (Bruker, 2016)'
_computing_molecular_graphics 'Bruker SHELXTL'
_computing_publication_material 'Bruker SHELXTL'
_computing_structure_refinement 'SHELXL-2014/7 (Sheldrick, 2014)'
_computing_structure_solution 'SHELXS-97 (Sheldrick 2008)'
_diffrn_ambient_temperature 100(2)
_diffrn_detector 'Photon II CPAD Area Detector'
_diffrn_detector_area_resol_mean 7.39
_diffrn_measured_fraction_theta_full 0.998
_diffrn_measured_fraction_theta_max 0.981
_diffrn_measurement_device '\k-geometry diffractometer'
_diffrn_measurement_device_type 'Bruker D8 VENTURE Kappa Duo PHOTON II CPAD'
_diffrn_measurement_method '\f and \w scans'
_diffrn_radiation_monochromator 'multilayer mirrors'
_diffrn_radiation_type MoK\a
_diffrn_radiation_wavelength 0.71073
_diffrn_reflns_av_R_equivalents 0.0211
_diffrn_reflns_av_unetI/netI 0.0271
_diffrn_reflns_Laue_measured_fraction_full 0.998
_diffrn_reflns_Laue_measured_fraction_max 0.981
_diffrn_reflns_limit_h_max 13
_diffrn_reflns_limit_h_min -12
_diffrn_reflns_limit_k_max 15
_diffrn_reflns_limit_k_min -14
_diffrn_reflns_limit_l_max 19
_diffrn_reflns_limit_l_min -19
_diffrn_reflns_number 19104
_diffrn_reflns_point_group_measured_fraction_full 0.998
_diffrn_reflns_point_group_measured_fraction_max 0.981
_diffrn_reflns_theta_full 25.242
_diffrn_reflns_theta_max 30.800
_diffrn_reflns_theta_min 1.994
_diffrn_source 'micro-focus sealed tube'
_diffrn_source_type 'Incoatech I\mS HB'
_exptl_absorpt_coefficient_mu 0.227
_exptl_absorpt_correction_T_max 0.993
_exptl_absorpt_correction_T_min 0.956
_exptl_absorpt_correction_type multi-scan
_exptl_absorpt_process_details 'SADABS (BRUKER, 2016)'
_exptl_crystal_colour colourless
_exptl_crystal_density_diffrn 1.307
_exptl_crystal_description plate
_exptl_crystal_F_000 516
_exptl_crystal_size_max 0.200
_exptl_crystal_size_mid 0.170
_exptl_crystal_size_min 0.030
_refine_diff_density_max 0.558
_refine_diff_density_min -0.557
_refine_diff_density_rms 0.045
_refine_ls_extinction_method none
_refine_ls_goodness_of_fit_ref 1.030
_refine_ls_hydrogen_treatment constr
_refine_ls_matrix_type full
_refine_ls_number_parameters 283
_refine_ls_number_reflns 7686
_refine_ls_number_restraints 0
_refine_ls_restrained_S_all 1.030
_refine_ls_R_factor_all 0.0625
_refine_ls_R_factor_gt 0.0473
_refine_ls_shift/su_max 0.000
_refine_ls_shift/su_mean 0.000
_refine_ls_structure_factor_coef Fsqd
_refine_ls_weighting_details 'w=1/[\s^2^(Fo^2^)+(0.0632P)^2^+0.3614P] where P=(Fo^2^+2Fc^2^)/3'
_refine_ls_weighting_scheme calc
_refine_ls_wR_factor_gt 0.1235
_refine_ls_wR_factor_ref 0.1342
_reflns_Friedel_coverage 0.000
_reflns_number_gt 6027
_reflns_number_total 7686
_reflns_threshold_expression 'I > 2\s(I)'
_cod_data_source_file d1dt00093d2.cif
_cod_data_source_block NRM646_R_0m
_cod_depositor_comments
;
The following automatic conversions were performed:

data item '_exptl_absorpt_correction_type' value 'MULTI-SCAN' was
changed to 'multi-scan' in accordance with the
/home/data/users/saulius/crontab/automatic-downloads/rss-feeds/RSC/lib/dictionaries/cif_core.dic
dictionary named 'cif_core.dic' version 2.4.2 last updated on
2011-04-26.

Automatic conversion script
Id: cif_fix_values 7556 2019-12-06 15:28:31Z antanas 

 Adding full bibliography for 7706599--7706603.cif.
;
_cod_original_cell_volume 1248.98(9)
_cod_database_code 7706601
_shelx_shelxl_version_number 2014/7
_shelx_space_group_comment
;
The symmetry employed for this shelxl refinement is uniquely defined
by the following loop, which should always be used as a source of
symmetry information in preference to the above space-group names.
They are only intended as comments.
;
_shelx_estimated_absorpt_t_min 0.956
_shelx_estimated_absorpt_t_max 0.993

loop_
_space_group_symop_operation_xyz
'x, y, z'
'-x, -y, -z'

loop_
_atom_site_label
_atom_site_type_symbol
_atom_site_fract_x
_atom_site_fract_y
_atom_site_fract_z
_atom_site_U_iso_or_equiv
_atom_site_adp_type
_atom_site_occupancy
_atom_site_site_symmetry_order
_atom_site_calc_flag
_atom_site_refinement_flags_posn
_atom_site_refinement_flags_adp
_atom_site_refinement_flags_occupancy
_atom_site_disorder_assembly
_atom_site_disorder_group
S1 S 0.33329(5) 0.35768(4) 0.32334(4) 0.05077(12) Uani 1 1 d . . . . .
P1 P 0.18031(4) 0.16713(3) 0.18286(3) 0.03207(9) Uani 1 1 d . . . . .
O1 O 0.32619(15) -0.06049(11) 0.09224(9) 0.0524(3) Uani 1 1 d . . . . .
O2 O 0.22454(15) 0.38812(11) 0.01810(10) 0.0496(3) Uani 1 1 d . . . . .
O3 O 0.24878(19) 0.38288(14) 0.42685(12) 0.0687(4) Uani 1 1 d . . . . .
O4 O 0.4506(2) 0.42489(17) 0.25809(16) 0.0862(5) Uani 1 1 d . . . . .
N1 N 0.20866(15) 0.39553(12) 0.25528(10) 0.0394(3) Uani 1 1 d . . . . .
H1N H 0.2345 0.4345 0.1883 0.047 Uiso 1 1 calc R U . . .
C1 C 0.14957(17) 0.00328(13) 0.24688(11) 0.0333(3) Uani 1 1 d . . . . .
C2 C 0.0647(2) -0.03090(15) 0.35185(12) 0.0432(3) Uani 1 1 d . . . . .
H2 H 0.0013 0.0362 0.3899 0.052 Uiso 1 1 calc R U . . .
C3 C 0.0712(2) -0.16088(17) 0.40176(14) 0.0529(4) Uani 1 1 d . . . . .
H3 H 0.0130 -0.1821 0.4733 0.063 Uiso 1 1 calc R U . . .
C4 C 0.1623(2) -0.25914(16) 0.34711(15) 0.0545(4) Uani 1 1 d . . . . .
H4 H 0.1655 -0.3481 0.3811 0.065 Uiso 1 1 calc R U . . .
C5 C 0.2486(2) -0.22960(15) 0.24365(14) 0.0489(4) Uani 1 1 d . . . . .
H5 H 0.3112 -0.2977 0.2065 0.059 Uiso 1 1 calc R U . . .
C6 C 0.24345(18) -0.09947(14) 0.19412(12) 0.0387(3) Uani 1 1 d . . . . .
C7 C 0.4450(3) -0.1572(2) 0.04014(19) 0.0746(7) Uani 1 1 d . . . . .
H7A H 0.5209 -0.1989 0.0807 0.112 Uiso 1 1 calc R U . . .
H7B H 0.4958 -0.1155 -0.0312 0.112 Uiso 1 1 calc R U . . .
H7C H 0.3998 -0.2235 0.0352 0.112 Uiso 1 1 calc R U . . .
C8 C 0.10352(17) 0.21500(13) 0.06814(11) 0.0354(3) Uani 1 1 d . . . . .
C9 C 0.0149(2) 0.14926(16) 0.04959(14) 0.0475(4) Uani 1 1 d . . . . .
H9 H -0.0127 0.0748 0.1000 0.057 Uiso 1 1 calc R U . . .
C10 C -0.0345(3) 0.19082(19) -0.04202(17) 0.0638(5) Uani 1 1 d . . . . .
H10 H -0.0953 0.1452 -0.0540 0.077 Uiso 1 1 calc R U . . .
C11 C 0.0057(3) 0.2985(2) -0.11490(16) 0.0665(6) Uani 1 1 d . . . . .
H11 H -0.0271 0.3265 -0.1776 0.080 Uiso 1 1 calc R U . . .
C12 C 0.0931(2) 0.36673(18) -0.09849(14) 0.0554(5) Uani 1 1 d . . . . .
H12 H 0.1199 0.4411 -0.1494 0.067 Uiso 1 1 calc R U . . .
C13 C 0.14122(19) 0.32562(14) -0.00713(12) 0.0405(3) Uani 1 1 d . . . . .
C14 C 0.2815(3) 0.4923(2) -0.06005(18) 0.0693(6) Uani 1 1 d . . . . .
H14A H 0.3395 0.4616 -0.1265 0.104 Uiso 1 1 calc R U . . .
H14B H 0.3493 0.5206 -0.0353 0.104 Uiso 1 1 calc R U . . .
H14C H 0.1947 0.5660 -0.0719 0.104 Uiso 1 1 calc R U . . .
C15 C 0.02467(16) 0.27278(13) 0.26773(10) 0.0317(3) Uani 1 1 d . . . . .
C16 C -0.12944(18) 0.26601(15) 0.29925(13) 0.0408(3) Uani 1 1 d . . . . .
H16 H -0.1570 0.2061 0.2748 0.049 Uiso 1 1 calc R U . . .
C17 C -0.24292(19) 0.34466(17) 0.36528(14) 0.0473(4) Uani 1 1 d . . . . .
H17 H -0.3468 0.3378 0.3864 0.057 Uiso 1 1 calc R U . . .
C18 C -0.2045(2) 0.43330(16) 0.40042(13) 0.0465(4) Uani 1 1 d . . . . .
H18 H -0.2814 0.4851 0.4477 0.056 Uiso 1 1 calc R U . . .
C19 C -0.0553(2) 0.44649(14) 0.36709(12) 0.0411(3) Uani 1 1 d . . . . .
H19 H -0.0298 0.5090 0.3899 0.049 Uiso 1 1 calc R U . . .
C20 C 0.0589 0.3681 0.2998 0.033 Uani 1 1 d . . . . .
C21 C 0.4160 0.1881 0.3336 0.047 Uani 1 1 d . . . . .
C22 C 0.3456 0.1012 0.4149 0.058 Uani 1 1 d . . . . .
H22 H 0.2576 0.1323 0.4688 0.069 Uiso 1 1 calc R U . . .
C23 C 0.4036(3) -0.0319(2) 0.41802(19) 0.0694(6) Uani 1 1 d . . . . .
H23 H 0.3539 -0.0918 0.4738 0.083 Uiso 1 1 calc R U . . .
C24 C 0.5323(3) -0.0789(2) 0.3414(2) 0.0739(7) Uani 1 1 d . . . . .
C25 C 0.6025(3) 0.0103(3) 0.2617(2) 0.0845(8) Uani 1 1 d . . . . .
H25 H 0.6923 -0.0209 0.2091 0.101 Uiso 1 1 calc R U . . .
C26 C 0.5460(2) 0.1438(2) 0.25614(18) 0.0696(6) Uani 1 1 d . . . . .
H26 H 0.5954 0.2038 0.2002 0.083 Uiso 1 1 calc R U . . .
C27 C 0.5937(4) -0.2253(3) 0.3468(3) 0.1143(12) Uani 1 1 d . . . . .
H27A H 0.6346 -0.2432 0.2749 0.171 Uiso 1 1 calc R U . . .
H27B H 0.5100 -0.2695 0.3869 0.171 Uiso 1 1 calc R U . . .
H27C H 0.6760 -0.2579 0.3822 0.171 Uiso 1 1 calc R U . . .

loop_
_atom_site_aniso_label
_atom_site_aniso_U_11
_atom_site_aniso_U_22
_atom_site_aniso_U_33
_atom_site_aniso_U_23
_atom_site_aniso_U_13
_atom_site_aniso_U_12
S1 0.0557(3) 0.0422(2) 0.0676(3) -0.00930(19) -0.0303(2) -0.01648(18)
P1 0.03665(19) 0.02701(16) 0.03088(17) -0.00674(12) -0.00902(13) -0.00478(13)
O1 0.0601(7) 0.0374(6) 0.0410(6) -0.0116(5) 0.0021(5) -0.0006(5)
O2 0.0565(7) 0.0384(6) 0.0486(6) 0.0042(5) -0.0128(5) -0.0177(5)
O3 0.0942(11) 0.0598(8) 0.0707(9) -0.0290(7) -0.0494(8) 0.0001(7)
O4 0.0743(10) 0.0700(10) 0.1293(15) 0.0048(10) -0.0427(10) -0.0434(9)
N1 0.0490(7) 0.0336(6) 0.0388(6) -0.0002(5) -0.0167(5) -0.0153(5)
C1 0.0397(7) 0.0272(6) 0.0313(6) -0.0050(5) -0.0112(5) -0.0047(5)
C2 0.0518(9) 0.0367(7) 0.0349(7) -0.0059(6) -0.0084(6) -0.0075(6)
C3 0.0658(11) 0.0432(9) 0.0394(8) 0.0031(7) -0.0089(8) -0.0156(8)
C4 0.0770(13) 0.0314(7) 0.0525(10) 0.0030(7) -0.0229(9) -0.0139(8)
C5 0.0645(11) 0.0292(7) 0.0508(9) -0.0085(6) -0.0194(8) -0.0038(7)
C6 0.0456(8) 0.0313(7) 0.0365(7) -0.0076(5) -0.0119(6) -0.0040(6)
C7 0.0707(14) 0.0567(12) 0.0734(14) -0.0321(11) 0.0135(11) -0.0037(10)
C8 0.0439(7) 0.0282(6) 0.0313(6) -0.0076(5) -0.0116(6) -0.0023(5)
C9 0.0660(11) 0.0339(7) 0.0496(9) -0.0076(6) -0.0272(8) -0.0096(7)
C10 0.0920(15) 0.0485(10) 0.0692(12) -0.0162(9) -0.0497(12) -0.0077(10)
C11 0.0980(16) 0.0545(11) 0.0500(10) -0.0085(9) -0.0420(11) -0.0001(11)
C12 0.0728(12) 0.0445(9) 0.0374(8) 0.0012(7) -0.0183(8) -0.0033(8)
C13 0.0459(8) 0.0319(7) 0.0346(7) -0.0054(5) -0.0081(6) -0.0016(6)
C14 0.0671(13) 0.0514(11) 0.0733(13) 0.0126(10) -0.0088(11) -0.0266(10)
C15 0.0376(7) 0.0267(6) 0.0303(6) -0.0064(5) -0.0121(5) -0.0035(5)
C16 0.0402(8) 0.0414(8) 0.0445(8) -0.0123(6) -0.0155(6) -0.0072(6)
C17 0.0366(8) 0.0517(9) 0.0473(9) -0.0108(7) -0.0113(7) -0.0013(7)
C18 0.0500(9) 0.0397(8) 0.0404(8) -0.0128(6) -0.0117(7) 0.0056(7)
C19 0.0586(9) 0.0273(6) 0.0375(7) -0.0092(5) -0.0182(7) -0.0028(6)
C20 0.044 0.025 0.030 -0.001 -0.016 -0.005
C21 0.044 0.047 0.055 -0.008 -0.024 -0.007
C22 0.051 0.052 0.061 -0.007 -0.017 -0.004
C23 0.0750(14) 0.0477(11) 0.0785(15) 0.0021(10) -0.0319(12) -0.0067(10)
C24 0.0826(15) 0.0551(12) 0.0826(16) -0.0204(11) -0.0456(13) 0.0164(11)
C25 0.0700(15) 0.0857(17) 0.0758(15) -0.0298(14) -0.0164(12) 0.0197(13)
C26 0.0550(11) 0.0726(14) 0.0638(12) -0.0081(10) -0.0084(10) -0.0054(10)
C27 0.149(3) 0.0600(15) 0.130(3) -0.0334(16) -0.075(2) 0.0337(17)

loop_
_atom_type_symbol
_atom_type_description
_atom_type_scat_dispersion_real
_atom_type_scat_dispersion_imag
_atom_type_scat_source
C C 0.0033 0.0016 'International Tables Vol C Tables 4.2.6.8 and 6.1.1.4'
H H 0.0000 0.0000 'International Tables Vol C Tables 4.2.6.8 and 6.1.1.4'
N N 0.0061 0.0033 'International Tables Vol C Tables 4.2.6.8 and 6.1.1.4'
O O 0.0106 0.0060 'International Tables Vol C Tables 4.2.6.8 and 6.1.1.4'
P P 0.1023 0.0942 'International Tables Vol C Tables 4.2.6.8 and 6.1.1.4'
S S 0.1246 0.1234 'International Tables Vol C Tables 4.2.6.8 and 6.1.1.4'

loop_
_geom_angle_atom_site_label_1
_geom_angle_atom_site_label_2
_geom_angle_atom_site_label_3
_geom_angle
_geom_angle_site_symmetry_1
_geom_angle_site_symmetry_3
_geom_angle_publ_flag
O3 S1 O4 120.56(11) . . ?
O3 S1 N1 107.08(8) . . ?
O4 S1 N1 104.93(9) . . ?
O3 S1 C21 108.65(7) . . ?
O4 S1 C21 107.83(8) . . ?
N1 S1 C21 107.04(5) . . ?
C1 P1 C8 105.21(7) . . ?
C1 P1 C15 103.16(6) . . ?
C8 P1 C15 98.26(6) . . ?
C6 O1 C7 118.24(14) . . ?
C13 O2 C14 117.99(15) . . ?
C20 N1 S1 122.97(9) . . ?
C20 N1 H1N 118.5 . . ?
S1 N1 H1N 118.5 . . ?
C2 C1 C6 117.32(13) . . ?
C2 C1 P1 124.54(11) . . ?
C6 C1 P1 116.76(11) . . ?
C3 C2 C1 121.38(15) . . ?
C3 C2 H2 119.3 . . ?
C1 C2 H2 119.3 . . ?
C4 C3 C2 119.79(16) . . ?
C4 C3 H3 120.1 . . ?
C2 C3 H3 120.1 . . ?
C5 C4 C3 120.66(15) . . ?
C5 C4 H4 119.7 . . ?
C3 C4 H4 119.7 . . ?
C4 C5 C6 119.52(15) . . ?
C4 C5 H5 120.2 . . ?
C6 C5 H5 120.2 . . ?
O1 C6 C5 123.81(14) . . ?
O1 C6 C1 114.87(13) . . ?
C5 C6 C1 121.32(14) . . ?
O1 C7 H7A 109.5 . . ?
O1 C7 H7B 109.5 . . ?
H7A C7 H7B 109.5 . . ?
O1 C7 H7C 109.5 . . ?
H7A C7 H7C 109.5 . . ?
H7B C7 H7C 109.5 . . ?
C9 C8 C13 118.39(14) . . ?
C9 C8 P1 125.07(12) . . ?
C13 C8 P1 116.53(12) . . ?
C8 C9 C10 120.96(17) . . ?
C8 C9 H9 119.5 . . ?
C10 C9 H9 119.5 . . ?
C11 C10 C9 119.35(19) . . ?
C11 C10 H10 120.3 . . ?
C9 C10 H10 120.3 . . ?
C10 C11 C12 121.13(17) . . ?
C10 C11 H11 119.4 . . ?
C12 C11 H11 119.4 . . ?
C11 C12 C13 119.37(17) . . ?
C11 C12 H12 120.3 . . ?
C13 C12 H12 120.3 . . ?
O2 C13 C12 124.03(15) . . ?
O2 C13 C8 115.17(13) . . ?
C12 C13 C8 120.79(16) . . ?
O2 C14 H14A 109.5 . . ?
O2 C14 H14B 109.5 . . ?
H14A C14 H14B 109.5 . . ?
O2 C14 H14C 109.5 . . ?
H14A C14 H14C 109.5 . . ?
H14B C14 H14C 109.5 . . ?
C16 C15 C20 117.47(11) . . ?
C16 C15 P1 123.02(11) . . ?
C20 C15 P1 119.46(9) . . ?
C17 C16 C15 121.50(15) . . ?
C17 C16 H16 119.3 . . ?
C15 C16 H16 119.3 . . ?
C18 C17 C16 119.78(16) . . ?
C18 C17 H17 120.1 . . ?
C16 C17 H17 120.1 . . ?
C19 C18 C17 120.15(14) . . ?
C19 C18 H18 119.9 . . ?
C17 C18 H18 119.9 . . ?
C18 C19 C20 120.09(13) . . ?
C18 C19 H19 120.0 . . ?
C20 C19 H19 120.0 . . ?
C19 C20 C15 120.84(9) . . ?
C19 C20 N1 118.76(9) . . ?
C15 C20 N1 120.10(8) . . ?
C22 C21 C26 120.62(10) . . ?
C22 C21 S1 119.705(17) . . ?
C26 C21 S1 119.56(10) . . ?
C21 C22 C23 119.61(10) . . ?
C21 C22 H22 120.2 . . ?
C23 C22 H22 120.2 . . ?
C24 C23 C22 121.0(2) . . ?
C24 C23 H23 119.5 . . ?
C22 C23 H23 119.5 . . ?
C23 C24 C25 118.2(2) . . ?
C23 C24 C27 120.0(3) . . ?
C25 C24 C27 121.8(3) . . ?
C24 C25 C26 121.9(2) . . ?
C24 C25 H25 119.1 . . ?
C26 C25 H25 119.1 . . ?
C21 C26 C25 118.6(2) . . ?
C21 C26 H26 120.7 . . ?
C25 C26 H26 120.7 . . ?
C24 C27 H27A 109.5 . . ?
C24 C27 H27B 109.5 . . ?
H27A C27 H27B 109.5 . . ?
C24 C27 H27C 109.5 . . ?
H27A C27 H27C 109.5 . . ?
H27B C27 H27C 109.5 . . ?

loop_
_geom_bond_atom_site_label_1
_geom_bond_atom_site_label_2
_geom_bond_distance
_geom_bond_site_symmetry_2
_geom_bond_publ_flag
S1 O3 1.4274(16) . ?
S1 O4 1.4303(16) . ?
S1 N1 1.6339(14) . ?
S1 C21 1.7631(4) . ?
P1 C1 1.8285(14) . ?
P1 C8 1.8306(15) . ?
P1 C15 1.8440(13) . ?
O1 C6 1.3681(18) . ?
O1 C7 1.428(2) . ?
O2 C13 1.369(2) . ?
O2 C14 1.429(2) . ?
N1 C20 1.4348(13) . ?
N1 H1N 0.8800 . ?
C1 C2 1.397(2) . ?
C1 C6 1.4074(19) . ?
C2 C3 1.387(2) . ?
C2 H2 0.9500 . ?
C3 C4 1.379(3) . ?
C3 H3 0.9500 . ?
C4 C5 1.378(3) . ?
C4 H4 0.9500 . ?
C5 C6 1.389(2) . ?
C5 H5 0.9500 . ?
C7 H7A 0.9800 . ?
C7 H7B 0.9800 . ?
C7 H7C 0.9800 . ?
C8 C9 1.386(2) . ?
C8 C13 1.405(2) . ?
C9 C10 1.395(2) . ?
C9 H9 0.9500 . ?
C10 C11 1.376(3) . ?
C10 H10 0.9500 . ?
C11 C12 1.381(3) . ?
C11 H11 0.9500 . ?
C12 C13 1.386(2) . ?
C12 H12 0.9500 . ?
C14 H14A 0.9800 . ?
C14 H14B 0.9800 . ?
C14 H14C 0.9800 . ?
C15 C16 1.398(2) . ?
C15 C20 1.3999(13) . ?
C16 C17 1.386(2) . ?
C16 H16 0.9500 . ?
C17 C18 1.384(3) . ?
C17 H17 0.9500 . ?
C18 C19 1.374(3) . ?
C18 H18 0.9500 . ?
C19 C20 1.3965(15) . ?
C19 H19 0.9500 . ?
C21 C22 1.3731 . ?
C21 C26 1.382(2) . ?
C22 C23 1.383(2) . ?
C22 H22 0.9500 . ?
C23 C24 1.378(3) . ?
C23 H23 0.9500 . ?
C24 C25 1.378(4) . ?
C24 C27 1.517(3) . ?
C25 C26 1.382(4) . ?
C25 H25 0.9500 . ?
C26 H26 0.9500 . ?
C27 H27A 0.9800 . ?
C27 H27B 0.9800 . ?
C27 H27C 0.9800 . ?

loop_
_geom_torsion_atom_site_label_1
_geom_torsion_atom_site_label_2
_geom_torsion_atom_site_label_3
_geom_torsion_atom_site_label_4
_geom_torsion
_geom_torsion_site_symmetry_1
_geom_torsion_site_symmetry_2
_geom_torsion_site_symmetry_3
_geom_torsion_site_symmetry_4
_geom_torsion_publ_flag
O3 S1 N1 C20 -39.02(12) . . . . ?
O4 S1 N1 C20 -168.26(11) . . . . ?
C21 S1 N1 C20 77.34(10) . . . . ?
C8 P1 C1 C2 -122.06(14) . . . . ?
C15 P1 C1 C2 -19.56(15) . . . . ?
C8 P1 C1 C6 71.73(13) . . . . ?
C15 P1 C1 C6 174.23(11) . . . . ?
C6 C1 C2 C3 -0.8(3) . . . . ?
P1 C1 C2 C3 -166.92(15) . . . . ?
C1 C2 C3 C4 -0.3(3) . . . . ?
C2 C3 C4 C5 0.8(3) . . . . ?
C3 C4 C5 C6 -0.1(3) . . . . ?
C7 O1 C6 C5 -11.9(3) . . . . ?
C7 O1 C6 C1 168.47(17) . . . . ?
C4 C5 C6 O1 179.23(17) . . . . ?
C4 C5 C6 C1 -1.1(3) . . . . ?
C2 C1 C6 O1 -178.81(15) . . . . ?
P1 C1 C6 O1 -11.57(19) . . . . ?
C2 C1 C6 C5 1.5(2) . . . . ?
P1 C1 C6 C5 168.74(13) . . . . ?
C1 P1 C8 C9 11.38(15) . . . . ?
C15 P1 C8 C9 -94.75(14) . . . . ?
C1 P1 C8 C13 -167.26(11) . . . . ?
C15 P1 C8 C13 86.61(12) . . . . ?
C13 C8 C9 C10 0.7(2) . . . . ?
P1 C8 C9 C10 -177.94(14) . . . . ?
C8 C9 C10 C11 0.1(3) . . . . ?
C9 C10 C11 C12 -0.5(3) . . . . ?
C10 C11 C12 C13 0.2(3) . . . . ?
C14 O2 C13 C12 -8.0(2) . . . . ?
C14 O2 C13 C8 173.12(15) . . . . ?
C11 C12 C13 O2 -178.20(17) . . . . ?
C11 C12 C13 C8 0.6(3) . . . . ?
C9 C8 C13 O2 177.90(14) . . . . ?
P1 C8 C13 O2 -3.37(17) . . . . ?
C9 C8 C13 C12 -1.0(2) . . . . ?
P1 C8 C13 C12 177.70(12) . . . . ?
C1 P1 C15 C16 -49.10(14) . . . . ?
C8 P1 C15 C16 58.73(13) . . . . ?
C1 P1 C15 C20 133.34(9) . . . . ?
C8 P1 C15 C20 -118.83(9) . . . . ?
C20 C15 C16 C17 -4.0(2) . . . . ?
P1 C15 C16 C17 178.36(12) . . . . ?
C15 C16 C17 C18 0.7(3) . . . . ?
C16 C17 C18 C19 2.2(3) . . . . ?
C17 C18 C19 C20 -1.6(2) . . . . ?
C18 C19 C20 C15 -1.84(18) . . . . ?
C18 C19 C20 N1 171.93(12) . . . . ?
C16 C15 C20 C19 4.59(16) . . . . ?
P1 C15 C20 C19 -177.72(8) . . . . ?
C16 C15 C20 N1 -169.10(11) . . . . ?
P1 C15 C20 N1 8.59(12) . . . . ?
S1 N1 C20 C19 75.54(12) . . . . ?
S1 N1 C20 C15 -110.64(10) . . . . ?
O3 S1 C21 C22 28.26(7) . . . . ?
O4 S1 C21 C22 160.50(8) . . . . ?
N1 S1 C21 C22 -87.06(6) . . . . ?
O3 S1 C21 C26 -155.63(14) . . . . ?
O4 S1 C21 C26 -23.40(15) . . . . ?
N1 S1 C21 C26 89.05(13) . . . . ?
C26 C21 C22 C23 -1.33(17) . . . . ?
S1 C21 C22 C23 174.73(11) . . . . ?
C21 C22 C23 C24 0.9(3) . . . . ?
C22 C23 C24 C25 0.3(4) . . . . ?
C22 C23 C24 C27 179.9(2) . . . . ?
C23 C24 C25 C26 -1.0(4) . . . . ?
C27 C24 C25 C26 179.4(3) . . . . ?
C22 C21 C26 C25 0.6(3) . . . . ?
S1 C21 C26 C25 -175.44(18) . . . . ?
C24 C25 C26 C21 0.6(4) . . . . ?
